data_2018620
loop_
_publ_author_name
'Traeger, J.'
'Kelling, A.'
'Schilde, U.'
'Holdt, H.-J.'

_publ_section_title
;
 <i>rac</i>-1-[(2-Methoxyethyl)sulfanyl]-2-[(2-methoxyethyl)sulfinyl]benzene
 and its PdCl~2~ complex
;
_journal_coeditor_code FA3283
_journal_issue 9
_journal_name_full 'Acta Crystallographica Section C'
_journal_page_first m238
_journal_page_last m241
_journal_paper_doi 10.1107/S0108270112032192
_journal_volume 68
_journal_year 2012
_chemical_formula_iupac 'C12 H18 O3 S2'
_chemical_formula_moiety 'C12 H18 O3 S2'
_chemical_formula_sum 'C12 H18 O3 S2'
_chemical_formula_weight 274.38
_chemical_melting_point_gt 313
_chemical_melting_point_lt 314
_chemical_name_systematic
;
<i>rac</i>-1-[(2-methoxyethyl)sulfanyl]-2-[(2-methoxyethyl)sulfinyl]benzene
;
_space_group_IT_number 14
_symmetry_cell_setting monoclinic
_symmetry_space_group_name_Hall '-P 2ybc'
_symmetry_space_group_name_H-M 'P 1 21/c 1'
_atom_sites_solution_hydrogens geom
_atom_sites_solution_primary direct
_atom_sites_solution_secondary difmap
_audit_creation_method SHELXL-97
_cell_angle_alpha 90.00
_cell_angle_beta 111.044(4)
_cell_angle_gamma 90.00
_cell_formula_units_Z 4
_cell_length_a 15.6089(9)
_cell_length_b 6.7055(2)
_cell_length_c 14.2492(8)
_cell_measurement_reflns_used 18173
_cell_measurement_temperature 210(2)
_cell_measurement_theta_max 29.55
_cell_measurement_theta_min 1.66
_cell_volume 1391.93(13)
_computing_cell_refinement 'X-AREA (Stoe & Cie, 2011)'
_computing_data_collection 'X-AREA (Stoe & Cie, 2011)'
_computing_data_reduction 'X-RED (Stoe & Cie, 2009)'
_computing_molecular_graphics
;
ORTEP-3 for Windows (Farrugia, 1997) based on ORTEPIII
(Burnett & Johnson, 1996)
;
_computing_publication_material 'SHELXL97 (Sheldrick, 2008)'
_computing_structure_refinement 'SHELXL97 (Sheldrick, 2008)'
_computing_structure_solution 'SHELXS97 (Sheldrick, 2008)'
_diffrn_ambient_temperature 210(2)
_diffrn_detector_area_resol_mean 6.67
_diffrn_measured_fraction_theta_full 1.000
_diffrn_measured_fraction_theta_max 1.000
_diffrn_measurement_device '2-circle goniometer'
_diffrn_measurement_device_type 'Stoe IPDS 2'
_diffrn_measurement_method '\w scan, \D\w = 1\%'
_diffrn_radiation_monochromator 'plane graphite'
_diffrn_radiation_source 'fine-focus sealed X-ray tube'
_diffrn_radiation_type MoK\a
_diffrn_radiation_wavelength 0.71073
_diffrn_reflns_av_R_equivalents 0.0208
_diffrn_reflns_av_sigmaI/netI 0.0131
_diffrn_reflns_limit_h_max 18
_diffrn_reflns_limit_h_min -18
_diffrn_reflns_limit_k_max 7
_diffrn_reflns_limit_k_min -7
_diffrn_reflns_limit_l_max 16
_diffrn_reflns_limit_l_min -16
_diffrn_reflns_number 10341
_diffrn_reflns_theta_full 25.00
_diffrn_reflns_theta_max 25.00
_diffrn_reflns_theta_min 2.80
_diffrn_standards_decay_% 0
_exptl_absorpt_coefficient_mu 0.377
_exptl_absorpt_correction_T_max 0.9842
_exptl_absorpt_correction_T_min 0.8592
_exptl_absorpt_correction_type integration
_exptl_absorpt_process_details '(X-SHAPE; Stoe & Cie, 2011)'
_exptl_crystal_colour colourless
_exptl_crystal_density_diffrn 1.309
_exptl_crystal_density_method 'not measured'
_exptl_crystal_description block
_exptl_crystal_F_000 584
_exptl_crystal_size_max 0.50
_exptl_crystal_size_mid 0.33
_exptl_crystal_size_min 0.20
_refine_diff_density_max 0.218
_refine_diff_density_min -0.191
_refine_ls_extinction_coef 0.0029(8)
_refine_ls_extinction_expression Fc^*^=kFc[1+0.001xFc^2^\l^3^/sin(2\q)]^-1/4^
_refine_ls_extinction_method 'SHELXL97 (Sheldrick, 2008)'
_refine_ls_goodness_of_fit_ref 1.051
_refine_ls_hydrogen_treatment constr
_refine_ls_matrix_type full
_refine_ls_number_parameters 155
_refine_ls_number_reflns 2444
_refine_ls_number_restraints 0
_refine_ls_restrained_S_all 1.051
_refine_ls_R_factor_all 0.0297
_refine_ls_R_factor_gt 0.0253
_refine_ls_shift/su_max 0.000
_refine_ls_shift/su_mean 0.000
_refine_ls_structure_factor_coef Fsqd
_refine_ls_weighting_details 'calc w=1/[\s^2^(Fo^2^)+(0.0349P)^2^+0.3882P] where P=(Fo^2^+2Fc^2^)/3'
_refine_ls_weighting_scheme calc
_refine_ls_wR_factor_gt 0.0662
_refine_ls_wR_factor_ref 0.0681
_reflns_number_gt 2154
_reflns_number_total 2444
_reflns_threshold_expression I>2\s(I)
_cod_data_source_file fa3283.cif
_cod_data_source_block I
_cod_original_cell_volume 1391.93(12)
_cod_original_sg_symbol_H-M 'P 21/c'
_cod_database_code 2018620
_cod_database_fobs_code 2018620

loop_
_symmetry_equiv_pos_as_xyz
'x, y, z'
'-x, y+1/2, -z+1/2'
'-x, -y, -z'
'x, -y-1/2, z-1/2'

loop_
_atom_site_type_symbol
_atom_site_label
_atom_site_fract_x
_atom_site_fract_y
_atom_site_fract_z
_atom_site_U_iso_or_equiv
_atom_site_adp_type
_atom_site_calc_flag
_atom_site_refinement_flags
_atom_site_occupancy
_atom_site_symmetry_multiplicity
C C1 0.68937(9) 0.71705(19) 0.83999(9) 0.0272(3) Uani d . 1 1
C C2 0.78244(9) 0.7206(2) 0.85505(10) 0.0303(3) Uani d . 1 1
C C3 0.81156(11) 0.8366(2) 0.79106(12) 0.0406(4) Uani d . 1 1
H H3 0.8735 0.8416 0.8000 0.049 Uiso calc R 1 1
C C4 0.74867(12) 0.9441(2) 0.71439(12) 0.0433(4) Uani d . 1 1
H H4 0.7688 1.0220 0.6724 0.052 Uiso calc R 1 1
C C5 0.65681(11) 0.9374(2) 0.69937(11) 0.0389(4) Uani d . 1 1
H H5 0.6148 1.0083 0.6467 0.047 Uiso calc R 1 1
C C6 0.62721(10) 0.8250(2) 0.76275(10) 0.0327(3) Uani d . 1 1
H H6 0.5651 0.8217 0.7535 0.039 Uiso calc R 1 1
C C7 0.64129(10) 0.3427(2) 0.87859(10) 0.0341(3) Uani d . 1 1
H H7A 0.6021 0.3404 0.8082 0.041 Uiso calc R 1 1
H H7B 0.7020 0.2975 0.8841 0.041 Uiso calc R 1 1
C C8 0.60265(10) 0.2066(2) 0.93804(11) 0.0349(3) Uani d . 1 1
H H8A 0.5479 0.2649 0.9439 0.042 Uiso calc R 1 1
H H8B 0.5865 0.0785 0.9047 0.042 Uiso calc R 1 1
C C9 0.64138(12) 0.0546(2) 1.09608(12) 0.0454(4) Uani d . 1 1
H H9A 0.5877 0.1101 1.1041 0.068 Uiso calc R 1 1
H H9B 0.6893 0.0417 1.1608 0.068 Uiso calc R 1 1
H H9C 0.6270 -0.0744 1.0651 0.068 Uiso calc R 1 1
C C10 0.93694(10) 0.7610(3) 1.02782(12) 0.0414(4) Uani d . 1 1
H H10A 0.9871 0.6965 1.0804 0.050 Uiso calc R 1 1
H H10B 0.9628 0.8368 0.9864 0.050 Uiso calc R 1 1
C C11 0.88897(10) 0.9008(2) 1.07479(11) 0.0402(4) Uani d . 1 1
H H11A 0.8403 0.9709 1.0229 0.048 Uiso calc R 1 1
H H11B 0.8620 0.8267 1.1157 0.048 Uiso calc R 1 1
C C12 0.91348(13) 1.1842(3) 1.17715(14) 0.0570(5) Uani d . 1 1
H H12A 0.8684 1.2570 1.1242 0.086 Uiso calc R 1 1
H H12B 0.9598 1.2744 1.2176 0.086 Uiso calc R 1 1
H H12C 0.8845 1.1204 1.2183 0.086 Uiso calc R 1 1
O O1 0.55041(8) 0.65819(17) 0.90010(10) 0.0509(3) Uani d . 1 1
O O2 0.67121(7) 0.18233(16) 1.03438(8) 0.0408(3) Uani d . 1 1
O O3 0.95426(7) 1.03838(18) 1.13509(8) 0.0444(3) Uani d . 1 1
S S1 0.64788(3) 0.59443(5) 0.92771(3) 0.03315(12) Uani d . 1 1
S S2 0.86032(3) 0.57247(6) 0.95139(3) 0.04182(13) Uani d . 1 1

loop_
_atom_site_aniso_label
_atom_site_aniso_U_11
_atom_site_aniso_U_22
_atom_site_aniso_U_33
_atom_site_aniso_U_12
_atom_site_aniso_U_13
_atom_site_aniso_U_23
C1 0.0308(7) 0.0237(6) 0.0275(6) -0.0023(5) 0.0108(5) -0.0030(5)
C2 0.0305(7) 0.0289(7) 0.0298(7) -0.0005(6) 0.0086(6) -0.0022(5)
C3 0.0352(8) 0.0468(9) 0.0430(8) -0.0086(7) 0.0177(7) -0.0021(7)
C4 0.0556(10) 0.0386(9) 0.0372(8) -0.0107(7) 0.0186(7) 0.0043(7)
C5 0.0507(9) 0.0290(7) 0.0310(7) 0.0026(7) 0.0073(6) 0.0024(6)
C6 0.0310(7) 0.0308(7) 0.0325(7) 0.0013(6) 0.0066(6) -0.0033(6)
C7 0.0417(8) 0.0289(7) 0.0322(7) -0.0027(6) 0.0139(6) -0.0040(6)
C8 0.0382(8) 0.0290(7) 0.0362(7) -0.0043(6) 0.0119(6) -0.0009(6)
C9 0.0604(11) 0.0363(8) 0.0450(9) 0.0005(7) 0.0257(8) 0.0091(7)
C10 0.0272(7) 0.0506(9) 0.0406(8) 0.0037(7) 0.0052(6) -0.0030(7)
C11 0.0293(7) 0.0514(9) 0.0386(8) -0.0012(7) 0.0105(6) -0.0037(7)
C12 0.0532(11) 0.0614(12) 0.0514(10) 0.0058(9) 0.0127(8) -0.0145(9)
O1 0.0455(7) 0.0418(6) 0.0802(9) 0.0011(5) 0.0407(6) -0.0007(6)
O2 0.0384(6) 0.0430(6) 0.0397(6) -0.0033(5) 0.0122(5) 0.0116(5)
O3 0.0329(6) 0.0525(7) 0.0432(6) -0.0002(5) 0.0082(5) -0.0097(5)
S1 0.0415(2) 0.02861(19) 0.0348(2) -0.00416(15) 0.02035(16) -0.00373(14)
S2 0.0355(2) 0.0362(2) 0.0445(2) 0.00653(16) 0.00304(16) 0.00224(16)

loop_
_atom_type_symbol
_atom_type_description
_atom_type_scat_dispersion_real
_atom_type_scat_dispersion_imag
_atom_type_scat_source
C C 0.0033 0.0016 'International Tables Vol C Tables 4.2.6.8 and 6.1.1.4'
H H 0.0000 0.0000 'International Tables Vol C Tables 4.2.6.8 and 6.1.1.4'
O O 0.0106 0.0060 'International Tables Vol C Tables 4.2.6.8 and 6.1.1.4'
S S 0.1246 0.1234 'International Tables Vol C Tables 4.2.6.8 and 6.1.1.4'

loop_
_geom_angle_atom_site_label_1
_geom_angle_atom_site_label_2
_geom_angle_atom_site_label_3
_geom_angle
_geom_angle_publ_flag
C6 C1 C2 120.65(12) y
C6 C1 S1 117.88(10) y
C2 C1 S1 121.14(10) y
C1 C2 C3 118.48(13) y
C1 C2 S2 119.82(10) y
C3 C2 S2 121.66(11) y
C4 C3 C2 120.20(14) ?
C4 C3 H3 119.9 ?
C2 C3 H3 119.9 ?
C5 C4 C3 120.83(14) ?
C5 C4 H4 119.6 ?
C3 C4 H4 119.6 ?
C4 C5 C6 119.57(14) ?
C4 C5 H5 120.2 ?
C6 C5 H5 120.2 ?
C5 C6 C1 120.26(14) ?
C5 C6 H6 119.9 ?
C1 C6 H6 119.9 ?
C8 C7 S1 108.91(10) ?
C8 C7 H7A 109.9 ?
S1 C7 H7A 109.9 ?
C8 C7 H7B 109.9 ?
S1 C7 H7B 109.9 ?
H7A C7 H7B 108.3 ?
O2 C8 C7 107.37(11) ?
O2 C8 H8A 110.2 ?
C7 C8 H8A 110.2 ?
O2 C8 H8B 110.2 ?
C7 C8 H8B 110.2 ?
H8A C8 H8B 108.5 ?
O2 C9 H9A 109.5 ?
O2 C9 H9B 109.5 ?
H9A C9 H9B 109.5 ?
O2 C9 H9C 109.5 ?
H9A C9 H9C 109.5 ?
H9B C9 H9C 109.5 ?
C11 C10 S2 112.15(11) ?
C11 C10 H10A 109.2 ?
S2 C10 H10A 109.2 ?
C11 C10 H10B 109.2 ?
S2 C10 H10B 109.2 ?
H10A C10 H10B 107.9 ?
O3 C11 C10 108.22(12) ?
O3 C11 H11A 110.1 ?
C10 C11 H11A 110.1 ?
O3 C11 H11B 110.1 ?
C10 C11 H11B 110.1 ?
H11A C11 H11B 108.4 ?
O3 C12 H12A 109.5 ?
O3 C12 H12B 109.5 ?
H12A C12 H12B 109.5 ?
O3 C12 H12C 109.5 ?
H12A C12 H12C 109.5 ?
H12B C12 H12C 109.5 ?
C8 O2 C9 111.60(12) ?
C12 O3 C11 111.92(13) ?
O1 S1 C1 105.86(7) y
O1 S1 C7 104.70(7) y
C1 S1 C7 98.15(6) y
C2 S2 C10 101.27(7) y

loop_
_geom_bond_atom_site_label_1
_geom_bond_atom_site_label_2
_geom_bond_distance
_geom_bond_publ_flag
C1 C6 1.3819(19) ?
C1 C2 1.3905(19) y
C1 S1 1.7997(13) y
C2 C3 1.393(2) ?
C2 S2 1.7748(14) y
C3 C4 1.381(2) ?
C3 H3 0.9300 ?
C4 C5 1.372(2) ?
C4 H4 0.9300 ?
C5 C6 1.377(2) ?
C5 H5 0.9300 ?
C6 H6 0.9300 ?
C7 C8 1.5102(19) ?
C7 S1 1.8163(14) y
C7 H7A 0.9700 ?
C7 H7B 0.9700 ?
C8 O2 1.4146(18) y
C8 H8A 0.9700 ?
C8 H8B 0.9700 ?
C9 O2 1.4204(18) ?
C9 H9A 0.9600 ?
C9 H9B 0.9600 ?
C9 H9C 0.9600 ?
C10 C11 1.499(2) ?
C10 S2 1.8110(16) ?
C10 H10A 0.9700 ?
C10 H10B 0.9700 ?
C11 O3 1.4140(19) y
C11 H11A 0.9700 ?
C11 H11B 0.9700 ?
C12 O3 1.412(2) ?
C12 H12A 0.9600 ?
C12 H12B 0.9600 ?
C12 H12C 0.9600 ?
O1 S1 1.4907(12) y

loop_
_geom_torsion_atom_site_label_1
_geom_torsion_atom_site_label_2
_geom_torsion_atom_site_label_3
_geom_torsion_atom_site_label_4
_geom_torsion
_geom_torsion_publ_flag
C6 C1 C2 C3 0.5(2) ?
S1 C1 C2 C3 -172.81(11) ?
C6 C1 C2 S2 -177.34(10) ?
S1 C1 C2 S2 9.33(16) y
C1 C2 C3 C4 -0.3(2) ?
S2 C2 C3 C4 177.49(12) y
C2 C3 C4 C5 -0.6(2) ?
C3 C4 C5 C6 1.2(2) ?
C4 C5 C6 C1 -1.0(2) ?
C2 C1 C6 C5 0.2(2) ?
S1 C1 C6 C5 173.71(11) y
S1 C7 C8 O2 -71.79(13) ?
S2 C10 C11 O3 178.29(10) ?
C7 C8 O2 C9 -179.56(12) ?
C10 C11 O3 C12 176.14(14) ?
C6 C1 S1 O1 -5.52(12) y
C2 C1 S1 O1 167.98(11) ?
C6 C1 S1 C7 102.36(11) y
C2 C1 S1 C7 -84.13(12) ?
C8 C7 S1 O1 -68.44(11) ?
C8 C7 S1 C1 -177.28(10) ?
C1 C2 S2 C10 -120.77(12) y
C3 C2 S2 C10 61.45(13) ?
C11 C10 S2 C2 64.48(13) ?
